data_7059086
loop_
_publ_author_name
'Zhang, Jing'
'Yu, Hao'
'Zhang, Caixia'
'He, Cheng'
'Duan, Chunying'

_publ_section_title
;
 Cerium-based M4L4 tetrahedrons containing hydrogen bond groups as
 functional molecular flasks for selective reaction prompting
;
_journal_issue 7
_journal_name_full 'New J. Chem.'
_journal_page_first 3137
_journal_paper_doi 10.1039/C4NJ00062E
_journal_volume 38
_journal_year 2014
_chemical_formula_sum 'C172 H171 Ce4 N33 O36'
_chemical_formula_weight 3836.90
_space_group_IT_number 15
_space_group_name_Hall '-C 2yc'
_space_group_name_H-M_alt 'C 1 2/c 1'
_symmetry_cell_setting monoclinic
_symmetry_space_group_name_H-M 'C 1 2/c 1'
_atom_sites_solution_hydrogens geom
_atom_sites_solution_primary direct
_atom_sites_solution_secondary difmap
_audit_creation_method SHELXL-97
_cell_angle_alpha 90.00
_cell_angle_beta 112.605(2)
_cell_angle_gamma 90.00
_cell_formula_units_Z 4
_cell_length_a 29.074(4)
_cell_length_b 22.851(3)
_cell_length_c 33.440(6)
_cell_measurement_temperature 200(2)
_cell_volume 20510(5)
_computing_cell_refinement 'Bruker SMART'
_computing_data_collection 'Bruker SMART'
_computing_data_reduction 'Bruker SAINT'
_computing_molecular_graphics 'Bruker SHELXTL'
_computing_publication_material 'Bruker SHELXTL'
_computing_structure_refinement 'Bruker SHELXTL'
_computing_structure_solution 'Bruker SHELXTL'
_diffrn_ambient_temperature 200(2)
_diffrn_measured_fraction_theta_full 0.997
_diffrn_measured_fraction_theta_max 0.997
_diffrn_measurement_device_type 'CCD area detector'
_diffrn_measurement_method 'phi and omega scans'
_diffrn_radiation_monochromator graphite
_diffrn_radiation_source 'fine-focus sealed tube'
_diffrn_radiation_type MoK\a
_diffrn_radiation_wavelength 0.71073
_diffrn_reflns_av_R_equivalents 0.0632
_diffrn_reflns_av_sigmaI/netI 0.0875
_diffrn_reflns_limit_h_max 30
_diffrn_reflns_limit_h_min -34
_diffrn_reflns_limit_k_max 27
_diffrn_reflns_limit_k_min -27
_diffrn_reflns_limit_l_max 39
_diffrn_reflns_limit_l_min -19
_diffrn_reflns_number 49704
_diffrn_reflns_theta_full 25.00
_diffrn_reflns_theta_max 25.00
_diffrn_reflns_theta_min 1.90
_exptl_absorpt_coefficient_mu 0.942
_exptl_absorpt_correction_T_max 0.8125
_exptl_absorpt_correction_T_min 0.7653
_exptl_absorpt_correction_type none
_exptl_crystal_colour black
_exptl_crystal_density_diffrn 1.243
_exptl_crystal_density_method 'not measured'
_exptl_crystal_description block
_exptl_crystal_F_000 7816
_exptl_crystal_size_max 0.30
_exptl_crystal_size_mid 0.25
_exptl_crystal_size_min 0.23
_platon_squeeze_details
;
;
_refine_diff_density_max 1.416
_refine_diff_density_min -0.848
_refine_diff_density_rms 0.130
_refine_ls_extinction_method none
_refine_ls_goodness_of_fit_ref 1.047
_refine_ls_hydrogen_treatment constr
_refine_ls_matrix_type full
_refine_ls_number_parameters 1216
_refine_ls_number_reflns 18005
_refine_ls_number_restraints 243
_refine_ls_restrained_S_all 1.044
_refine_ls_R_factor_all 0.0963
_refine_ls_R_factor_gt 0.0593
_refine_ls_shift/su_max 0.004
_refine_ls_shift/su_mean 0.000
_refine_ls_structure_factor_coef Fsqd
_refine_ls_weighting_details 'calc w=1/[\s^2^(Fo^2^)+(0.1000P)^2^+0.0000P] where P=(Fo^2^+2Fc^2^)/3'
_refine_ls_weighting_scheme calc
_refine_ls_wR_factor_gt 0.1667
_refine_ls_wR_factor_ref 0.1832
_reflns_number_gt 11712
_reflns_number_total 18005
_reflns_threshold_expression >2sigma(I)
_cod_data_source_file c4nj00062e1.cif
_cod_data_source_block 1
_cod_depositor_comments
;
The following automatic conversions were performed:

data item '_symmetry_cell_setting' value 'Monoclinic' was changed to
'monoclinic' in accordance with the
/home/saulius/struct/COD-crude-data/automatic-downloads/DataCite-retrospective/RSC/depositions/lib/dictionaries/cif_core.dic
dictionary named 'cif_core.dic' version 2.4.2 last updated on
2011-04-26.

Automatic conversion script
Id: cif_fix_values 6909 2019-04-08 15:41:33Z antanas 
;
_cod_original_sg_symbol_H-M 'C2/c  '
_cod_database_code 7059086

loop_
_symmetry_equiv_pos_as_xyz
'x, y, z'
'-x, y, -z+1/2'
'x+1/2, y+1/2, z'
'-x+1/2, y+1/2, -z+1/2'
'-x, -y, -z'
'x, -y, z-1/2'
'-x+1/2, -y+1/2, -z'
'x+1/2, -y+1/2, z-1/2'

loop_
_atom_site_label
_atom_site_type_symbol
_atom_site_fract_x
_atom_site_fract_y
_atom_site_fract_z
_atom_site_U_iso_or_equiv
_atom_site_adp_type
_atom_site_occupancy
_atom_site_symmetry_multiplicity
_atom_site_calc_flag
_atom_site_refinement_flags
_atom_site_disorder_assembly
_atom_site_disorder_group
Ce1 Ce -0.648893(8) 0.556058(11) 0.534948(7) 0.02812(6) Uani 1 1 d . . .
Ce2 Ce -0.295688(8) 0.825070(11) 0.699566(7) 0.03180(6) Uani 1 1 d . . .
O1 O -0.56413(9) 0.54318(12) 0.58883(8) 0.0311(8) Uani 1 1 d . . .
O2 O -0.71371(10) 0.49972(13) 0.52321(9) 0.0384(8) Uani 1 1 d . . .
O3 O -0.30606(10) 0.72822(12) 0.72822(8) 0.0352(8) Uani 1 1 d . . .
O4 O -0.24282(10) 0.89532(13) 0.73298(9) 0.0391(8) Uani 1 1 d . . .
O5 O -0.35129(9) 0.57333(12) 0.89597(8) 0.0314(8) Uani 1 1 d . . .
O6 O -0.31171(10) 0.59989(13) 1.02708(8) 0.0392(9) Uani 1 1 d . . .
O7 O -0.66891(10) 0.83608(13) 0.74514(8) 0.0353(8) Uani 1 1 d . . .
O8 O -0.69406(10) 0.88281(13) 0.85528(9) 0.0380(8) Uani 1 1 d . . .
O9 O -0.60736(9) 0.65235(12) 0.55997(8) 0.0316(7) Uani 1 1 d . . .
O10 O -0.62978(10) 0.48822(12) 0.49664(8) 0.0338(8) Uani 1 1 d . . .
O11 O -0.38073(9) 0.80784(12) 0.66883(8) 0.0356(8) Uani 1 1 d . . .
O12 O -0.23272(10) 0.78200(13) 0.68937(9) 0.0398(8) Uani 1 1 d . . .
N1 N -0.58126(12) 0.46758(15) 0.62247(10) 0.0319(10) Uani 1 1 d . . .
H1A H -0.5725 0.4431 0.6436 0.038 Uiso 1 1 calc R . .
N2 N -0.62573(11) 0.46158(15) 0.58654(10) 0.0303(9) Uani 1 1 d . . .
N3 N -0.25145(12) 0.74525(16) 0.79581(11) 0.0379(10) Uani 1 1 d . . .
H3A H -0.2361 0.7327 0.8218 0.046 Uiso 1 1 calc R . .
N4 N -0.23790(12) 0.79707(15) 0.78168(10) 0.0353(9) Uani 1 1 d . . .
N5 N -0.28957(12) 0.64260(16) 0.91621(10) 0.0355(10) Uani 1 1 d . . .
H5A H -0.2707 0.6672 0.9103 0.043 Uiso 1 1 calc R . .
N6 N -0.28758(11) 0.63202(16) 0.95748(10) 0.0319(10) Uani 1 1 d . . .
N7 N -0.62069(13) 0.91165(16) 0.77578(11) 0.0438(10) Uani 1 1 d . . .
H7A H -0.5966 0.9349 0.7780 0.053 Uiso 1 1 calc R . .
N8 N -0.65128(13) 0.91989(16) 0.79927(11) 0.0403(10) Uani 1 1 d . . .
N9 N -0.54952(12) 0.63950(14) 0.53175(10) 0.0306(9) Uani 1 1 d . . .
H9B H -0.5237 0.6522 0.5279 0.037 Uiso 1 1 calc R . .
N10 N -0.57485(12) 0.58974(15) 0.51035(10) 0.0302(9) Uani 1 1 d . . .
N11 N -0.38070(12) 0.74161(16) 0.61659(11) 0.0384(10) Uani 1 1 d . . .
H11B H -0.3956 0.7184 0.5953 0.046 Uiso 1 1 calc R . .
N12 N -0.32930(11) 0.75346(15) 0.63371(10) 0.0322(9) Uani 1 1 d . . .
C1 C -0.38294(14) 0.60105(18) 0.76563(12) 0.0294(11) Uani 1 1 d . . .
C2 C -0.35385(14) 0.64016(18) 0.75361(12) 0.0309(11) Uani 1 1 d . . .
H2B H -0.3609 0.6466 0.7244 0.037 Uiso 1 1 calc R . .
C3 C -0.31465(15) 0.66959(18) 0.78444(12) 0.0313(11) Uani 1 1 d . . .
C4 C -0.30337(14) 0.65966(18) 0.82820(12) 0.0308(11) Uani 1 1 d . . .
H4B H -0.2768 0.6790 0.8491 0.037 Uiso 1 1 calc R . .
C5 C -0.33216(14) 0.62053(18) 0.84032(12) 0.0293(11) Uani 1 1 d . . .
C6 C -0.37109(14) 0.59156(18) 0.80929(12) 0.0291(11) Uani 1 1 d . . .
H6B H -0.3898 0.5651 0.8179 0.035 Uiso 1 1 calc R . .
C7 C -0.42866(15) 0.57635(18) 0.73067(12) 0.0307(11) Uani 1 1 d . . .
C8 C -0.44213(16) 0.51833(19) 0.72951(13) 0.0388(13) Uani 1 1 d . . .
H8A H -0.4237 0.4939 0.7523 0.047 Uiso 1 1 calc R . .
C9 C -0.48233(15) 0.4955(2) 0.69533(13) 0.0393(13) Uani 1 1 d . . .
H9A H -0.4902 0.4561 0.6950 0.047 Uiso 1 1 calc R . .
C10 C -0.51037(14) 0.53117(18) 0.66207(12) 0.0308(11) Uani 1 1 d . . .
C11 C -0.49882(16) 0.59058(19) 0.66420(13) 0.0382(13) Uani 1 1 d . . .
H11A H -0.5184 0.6154 0.6422 0.046 Uiso 1 1 calc R . .
C12 C -0.45955(16) 0.61288(19) 0.69769(13) 0.0393(13) Uani 1 1 d . . .
H12A H -0.4531 0.6528 0.6988 0.047 Uiso 1 1 calc R . .
C13 C -0.55318(13) 0.51295(18) 0.62223(12) 0.0292(11) Uani 1 1 d . . .
C14 C -0.65148(16) 0.4153(2) 0.58554(14) 0.0406(13) Uani 1 1 d . . .
H14A H -0.6370 0.3873 0.6069 0.049 Uiso 1 1 calc R . .
C15 C -0.70072(15) 0.4031(2) 0.55417(13) 0.0401(13) Uani 1 1 d . . .
C16 C -0.72089(17) 0.3479(2) 0.55501(16) 0.0514(15) Uani 1 1 d . . .
H16A H -0.7015 0.3200 0.5745 0.062 Uiso 1 1 calc R . .
C17 C -0.7678(2) 0.3338(2) 0.52833(17) 0.0650(18) Uani 1 1 d . . .
H17A H -0.7801 0.2963 0.5288 0.078 Uiso 1 1 calc R . .
C18 C -0.79736(19) 0.3757(3) 0.50027(16) 0.0658(17) Uani 1 1 d . . .
H18A H -0.8301 0.3666 0.4827 0.079 Uiso 1 1 calc R . .
C19 C -0.77907(16) 0.4310(2) 0.49796(14) 0.0473(14) Uani 1 1 d . . .
H19A H -0.7994 0.4583 0.4786 0.057 Uiso 1 1 calc R . .
C20 C -0.72985(15) 0.4460(2) 0.52483(13) 0.0377(12) Uani 1 1 d . . .
C21 C -0.28937(14) 0.71581(18) 0.76721(12) 0.0318(11) Uani 1 1 d . . .
C22 C -0.20770(16) 0.8288(2) 0.81268(14) 0.0430(13) Uani 1 1 d . . .
H22A H -0.1938 0.8121 0.8401 0.052 Uiso 1 1 calc R . .
C23 C -0.19401(18) 0.8884(2) 0.80768(15) 0.0529(15) Uani 1 1 d . . .
C24 C -0.1610(2) 0.9166(2) 0.84527(17) 0.0669(18) Uani 1 1 d . . .
H24A H -0.1471 0.8956 0.8709 0.080 Uiso 1 1 calc R . .
C25 C -0.1491(3) 0.9743(3) 0.8448(2) 0.096(3) Uani 1 1 d . . .
H25A H -0.1277 0.9922 0.8700 0.115 Uiso 1 1 calc R . .
C26 C -0.1693(2) 1.0071(3) 0.80575(19) 0.082(2) Uani 1 1 d . . .
H26A H -0.1615 1.0465 0.8054 0.099 Uiso 1 1 calc R . .
C27 C -0.20078(19) 0.9800(2) 0.76837(17) 0.0603(17) Uani 1 1 d . . .
H27A H -0.2138 1.0014 0.7428 0.072 Uiso 1 1 calc R . .
C28 C -0.21359(17) 0.9199(2) 0.76817(15) 0.0489(14) Uani 1 1 d . . .
C29 C -0.32315(13) 0.61120(18) 0.88735(12) 0.0280(11) Uani 1 1 d . . .
C30 C -0.25624(16) 0.6638(2) 0.98628(14) 0.0467(14) Uani 1 1 d . . .
H30A H -0.2375 0.6889 0.9766 0.056 Uiso 1 1 calc R . .
C31 C -0.24594(16) 0.6661(2) 1.03225(14) 0.0440(14) Uani 1 1 d . . .
C32 C -0.2072(2) 0.7009(3) 1.05973(16) 0.0647(18) Uani 1 1 d . . .
H32A H -0.1884 0.7221 1.0477 0.078 Uiso 1 1 calc R . .
C33 C -0.19549(19) 0.7055(3) 1.10312(15) 0.0687(19) Uani 1 1 d . . .
H33A H -0.1704 0.7306 1.1200 0.082 Uiso 1 1 calc R . .
C34 C -0.22165(19) 0.6722(3) 1.12125(15) 0.0614(18) Uani 1 1 d . . .
H34A H -0.2133 0.6736 1.1510 0.074 Uiso 1 1 calc R . .
C35 C -0.26044(17) 0.6363(2) 1.09583(14) 0.0502(15) Uani 1 1 d . . .
H35A H -0.2775 0.6137 1.1087 0.060 Uiso 1 1 calc R . .
C36 C -0.27400(16) 0.6339(2) 1.05084(13) 0.0394(13) Uani 1 1 d . . .
C37 C -0.52705(14) 0.77712(18) 0.64806(12) 0.0318(11) Uani 1 1 d . . .
C38 C -0.55533(14) 0.73947(18) 0.61521(12) 0.0324(11) Uani 1 1 d . . .
H38A H -0.5885 0.7328 0.6107 0.039 Uiso 1 1 calc R . .
C39 C -0.53476(13) 0.71133(18) 0.58861(12) 0.0292(11) Uani 1 1 d . . .
C40 C -0.48537(14) 0.72264(18) 0.59454(12) 0.0319(11) Uani 1 1 d . . .
H40A H -0.4715 0.7047 0.5768 0.038 Uiso 1 1 calc R . .
C41 C -0.45682(13) 0.76098(17) 0.62714(12) 0.0284(10) Uani 1 1 d . . .
C42 C -0.47827(14) 0.78851(18) 0.65302(12) 0.0325(11) Uani 1 1 d . . .
H42A H -0.4595 0.8150 0.6740 0.039 Uiso 1 1 calc R . .
C43 C -0.54933(14) 0.80233(19) 0.67773(13) 0.0331(12) Uani 1 1 d . . .
C44 C -0.54565(16) 0.8614(2) 0.68854(13) 0.0421(12) Uani 1 1 d . . .
H44A H -0.5262 0.8860 0.6793 0.050 Uiso 1 1 calc R . .
C45 C -0.57091(17) 0.8837(2) 0.71307(14) 0.0456(13) Uani 1 1 d . . .
H45A H -0.5688 0.9233 0.7198 0.055 Uiso 1 1 calc R . .
C46 C -0.59904(15) 0.8472(2) 0.72731(13) 0.0390(12) Uani 1 1 d . . .
C47 C -0.59984(15) 0.7882(2) 0.71897(13) 0.0399(12) Uani 1 1 d . . .
H47A H -0.6177 0.7634 0.7297 0.048 Uiso 1 1 calc R . .
C48 C -0.57469(14) 0.76508(19) 0.69489(13) 0.0340(11) Uani 1 1 d . . .
H48A H -0.5748 0.7249 0.6903 0.041 Uiso 1 1 calc R . .
C49 C -0.63189(15) 0.86516(18) 0.74977(12) 0.0331(11) Uani 1 1 d . . .
C50 C -0.64961(17) 0.9698(2) 0.81723(15) 0.0488(13) Uani 1 1 d . . .
H50A H -0.6301 0.9992 0.8127 0.059 Uiso 1 1 calc R . .
C51 C -0.67692(17) 0.9820(2) 0.84425(14) 0.0460(14) Uani 1 1 d . . .
C52 C -0.68151(19) 1.0414(2) 0.85390(17) 0.0577(15) Uani 1 1 d . . .
H52A H -0.6665 1.0700 0.8433 0.069 Uiso 1 1 calc R . .
C53 C -0.7080(2) 1.0577(2) 0.87889(18) 0.0634(17) Uani 1 1 d . . .
H53A H -0.7125 1.0970 0.8836 0.076 Uiso 1 1 calc R . .
C54 C -0.72744(18) 1.0146(2) 0.89650(16) 0.0575(15) Uani 1 1 d . . .
H54A H -0.7436 1.0250 0.9146 0.069 Uiso 1 1 calc R . .
C55 C -0.72345(16) 0.9569(2) 0.88790(15) 0.0456(13) Uani 1 1 d . . .
H55A H -0.7380 0.9289 0.8996 0.055 Uiso 1 1 calc R . .
C56 C -0.69811(16) 0.9385(2) 0.86207(14) 0.0404(13) Uani 1 1 d . . .
C57 C -0.56676(14) 0.66661(17) 0.55822(12) 0.0280(11) Uani 1 1 d . . .
C58 C -0.55404(14) 0.56397(18) 0.48738(12) 0.0314(11) Uani 1 1 d . . .
H58A H -0.5268 0.5822 0.4847 0.038 Uiso 1 1 calc R . .
C59 C -0.57017(15) 0.50864(18) 0.46549(12) 0.0327(11) Uani 1 1 d . . .
C60 C -0.54542(14) 0.4881(2) 0.43973(13) 0.0365(12) Uani 1 1 d . . .
H60A H -0.5201 0.5108 0.4372 0.044 Uiso 1 1 calc R . .
C61 C -0.55715(17) 0.4351(2) 0.41778(14) 0.0432(13) Uani 1 1 d . . .
H61A H -0.5400 0.4222 0.4010 0.052 Uiso 1 1 calc R . .
C62 C -0.59528(16) 0.40207(19) 0.42161(14) 0.0391(13) Uani 1 1 d . . .
H62A H -0.6046 0.3671 0.4063 0.047 Uiso 1 1 calc R . .
C63 C -0.61960(16) 0.42016(19) 0.44772(13) 0.0382(13) Uani 1 1 d . . .
H63A H -0.6442 0.3964 0.4505 0.046 Uiso 1 1 calc R . .
C64 C -0.60804(14) 0.47350(18) 0.47003(12) 0.0297(11) Uani 1 1 d . . .
C65 C -0.40214(15) 0.77080(18) 0.63778(12) 0.0333(11) Uani 1 1 d . . .
C66 C -0.30564(14) 0.72677(19) 0.61358(13) 0.0357(12) Uani 1 1 d . . .
H66A H -0.3248 0.7042 0.5899 0.043 Uiso 1 1 calc R . .
C67 C -0.25289(15) 0.7279(2) 0.62365(13) 0.0383(12) Uani 1 1 d . . .
C68 C -0.23390(16) 0.6988(2) 0.59619(16) 0.0561(15) Uani 1 1 d . . .
H68A H -0.2564 0.6804 0.5717 0.067 Uiso 1 1 calc R . .
C69 C -0.18537(18) 0.6961(2) 0.60313(17) 0.0629(16) Uani 1 1 d . . .
H69A H -0.1748 0.6771 0.5836 0.076 Uiso 1 1 calc R . .
C70 C -0.15072(17) 0.7226(2) 0.64079(16) 0.0611(17) Uani 1 1 d . . .
H70A H -0.1168 0.7209 0.6465 0.073 Uiso 1 1 calc R . .
C71 C -0.16747(17) 0.7511(2) 0.66908(16) 0.0547(16) Uani 1 1 d . . .
H71A H -0.1445 0.7688 0.6937 0.066 Uiso 1 1 calc R . .
C72 C -0.21841(15) 0.7539(2) 0.66141(13) 0.0375(12) Uani 1 1 d . . .
O101 O 0.06111(13) 1.11818(17) 0.31511(12) 0.0735(13) Uani 1 1 d . . .
N101 N 0.10754(16) 1.1227(2) 0.27497(14) 0.0682(15) Uani 1 1 d . . .
C101 C 0.1108(3) 1.1436(3) 0.23412(19) 0.099(3) Uani 1 1 d . . .
H10H H 0.0803 1.1629 0.2168 0.148 Uiso 1 1 calc R . .
H10I H 0.1162 1.1109 0.2185 0.148 Uiso 1 1 calc R . .
H10J H 0.1380 1.1707 0.2407 0.148 Uiso 1 1 calc R . .
C102 C 0.1515(2) 1.0908(3) 0.30592(19) 0.079(2) Uani 1 1 d . . .
H10K H 0.1453 1.0802 0.3312 0.118 Uiso 1 1 calc R . .
H10L H 0.1804 1.1156 0.3142 0.118 Uiso 1 1 calc R . .
H10M H 0.1572 1.0561 0.2923 0.118 Uiso 1 1 calc R . .
C103 C 0.0678(2) 1.1347(3) 0.28393(18) 0.0650(18) Uani 1 1 d . . .
H10N H 0.0431 1.1578 0.2642 0.078 Uiso 1 1 calc R . .
N102 N 0.1370(2) 1.2659(3) 0.05425(18) 0.124(3) Uani 1 1 d . . .
O102 O 0.18289(14) 1.28681(18) 0.12322(12) 0.0756(14) Uani 1 1 d . . .
C104 C 0.1099(4) 1.2233(6) 0.0652(4) 0.291(8) Uani 1 1 d . . .
H10A H 0.1179 1.2245 0.0959 0.436 Uiso 1 1 calc R . .
H10B H 0.1181 1.1854 0.0574 0.436 Uiso 1 1 calc R . .
H10C H 0.0749 1.2304 0.0500 0.436 Uiso 1 1 calc R . .
C105 C 0.1284(3) 1.2680(5) 0.0093(2) 0.181(5) Uani 1 1 d . . .
H10D H 0.1468 1.2999 0.0041 0.272 Uiso 1 1 calc R . .
H10E H 0.0934 1.2737 -0.0073 0.272 Uiso 1 1 calc R . .
H10F H 0.1390 1.2320 0.0009 0.272 Uiso 1 1 calc R . .
C106 C 0.1736(2) 1.2856(3) 0.08578(19) 0.080(2) Uani 1 1 d . . .
H10G H 0.1980 1.3025 0.0779 0.097 Uiso 1 1 calc R . .
N103 N -0.07724(17) 0.8071(3) 0.52642(16) 0.0867(18) Uani 1 1 d . . .
O103 O -0.01372(12) 0.81646(16) 0.50472(11) 0.0577(11) Uani 1 1 d . . .
C107 C -0.1255(2) 0.7875(4) 0.5203(2) 0.129(3) Uani 1 1 d . . .
H10O H -0.1362 0.7588 0.4976 0.193 Uiso 1 1 calc R . .
H10P H -0.1481 0.8200 0.5125 0.193 Uiso 1 1 calc R . .
H10Q H -0.1250 0.7702 0.5466 0.193 Uiso 1 1 calc R . .
C108 C -0.0555(3) 0.8528(4) 0.5615(3) 0.153(4) Uani 1 1 d . . .
H10R H -0.0229 0.8637 0.5632 0.229 Uiso 1 1 calc R . .
H10S H -0.0531 0.8370 0.5888 0.229 Uiso 1 1 calc R . .
H10T H -0.0767 0.8867 0.5547 0.229 Uiso 1 1 calc R . .
C109 C -0.05387(19) 0.7976(3) 0.50130(17) 0.0630(17) Uani 1 1 d . . .
H10U H -0.0698 0.7733 0.4777 0.076 Uiso 1 1 calc R . .
N104 N 0.2097(3) 0.4875(3) 0.3642(2) 0.0369(19) Uani 0.50 1 d PU A .
O104 O 0.1754(7) 0.5222(7) 0.3072(5) 0.078(5) Uani 0.25 1 d PU A 1
O04' O 0.1224(4) 0.4736(6) 0.3311(4) 0.047(3) Uani 0.25 1 d PU B 2
C110 C 0.2522(4) 0.4733(4) 0.3974(3) 0.046(3) Uani 0.50 1 d PU . .
H11C H 0.2446 0.4504 0.4181 0.068 Uiso 0.50 1 calc PR . .
H11D H 0.2692 0.5084 0.4110 0.068 Uiso 0.50 1 calc PR . .
H11E H 0.2731 0.4511 0.3868 0.068 Uiso 0.50 1 calc PR . .
C111 C 0.1683(5) 0.4670(5) 0.3629(4) 0.076(3) Uani 0.50 1 d PU . .
H11J H 0.1697 0.4448 0.3866 0.092 Uiso 0.25 1 calc PR B 2
H11F H 0.1416 0.4823 0.3379 0.115 Uiso 0.25 1 calc PR B 1
H11G H 0.1634 0.4782 0.3886 0.115 Uiso 0.25 1 calc PR B 1
H11H H 0.1687 0.4251 0.3611 0.115 Uiso 0.25 1 calc PR B 1
C112 C 0.2065(4) 0.5185(4) 0.3285(3) 0.047(3) Uani 0.50 1 d PU . .
H11K H 0.1722 0.5218 0.3091 0.071 Uiso 0.25 1 calc PR A 2
H11L H 0.2249 0.4988 0.3140 0.071 Uiso 0.25 1 calc PR A 2
H11M H 0.2202 0.5569 0.3370 0.071 Uiso 0.25 1 calc PR A 2
H11I H 0.2345 0.5351 0.3259 0.057 Uiso 0.25 1 calc PR A 1
N106 N -0.3383(3) 0.8594(4) 0.2457(3) 0.072(2) Uani 0.50 1 d PU C .
O106 O -0.3840(9) 0.7996(9) 0.2054(7) 0.124(6) Uani 0.25 1 d PU C 1
O06' O -0.4114(8) 0.8901(9) 0.2264(7) 0.131(6) Uani 0.25 1 d PU C 2
C117 C -0.2922(3) 0.8736(4) 0.2689(3) 0.074(4) Uani 0.50 1 d PDU . .
H11Q H -0.2916 0.9096 0.2839 0.110 Uiso 0.50 1 calc PR . .
H11R H -0.2742 0.8784 0.2504 0.110 Uiso 0.50 1 calc PR . .
H11S H -0.2770 0.8432 0.2896 0.110 Uiso 0.50 1 calc PR . .
C118 C -0.3483(4) 0.8123(5) 0.2225(4) 0.090(4) Uani 0.50 1 d PDU . .
H11X H -0.3223 0.7895 0.2214 0.109 Uiso 0.25 1 calc PR C 1
H11N H -0.3837 0.8090 0.2071 0.136 Uiso 0.25 1 calc PR C 2
H11O H -0.3363 0.7789 0.2409 0.136 Uiso 0.25 1 calc PR C 2
H11P H -0.3324 0.8140 0.2021 0.136 Uiso 0.25 1 calc PR C 2
C116 C -0.3739(4) 0.8868(6) 0.2509(5) 0.124(5) Uani 0.50 1 d PDU . .
H11U H -0.4052 0.8718 0.2311 0.186 Uiso 0.25 1 calc PR C 1
H11V H -0.3716 0.9278 0.2455 0.186 Uiso 0.25 1 calc PR C 1
H11W H -0.3717 0.8815 0.2801 0.186 Uiso 0.25 1 calc PR C 1
H11T H -0.3673 0.9051 0.2774 0.149 Uiso 0.25 1 calc PR C 2
O1W O -1.03537(18) 0.5133(2) 0.3043(2) 0.150(2) Uani 1 1 d . . .
C300 C -0.8840(7) 0.5574(7) 0.4547(5) 0.132(7) Uani 0.50 1 d PU . .
O300 O -0.8820(10) 0.5824(10) 0.4249(8) 0.153(9) Uani 0.25 1 d PU . .
O30' O -0.8595(9) 0.5658(9) 0.4991(7) 0.128(8) Uani 0.25 1 d PU . .
N105 N -0.0530(5) 0.6209(6) 0.4467(5) 0.131(4) Uani 0.50 1 d PU . .
C114 C 0.0043(7) 0.6541(7) 0.4806(6) 0.150(7) Uani 0.50 1 d PU . .
H12C H -0.0002 0.6737 0.5042 0.225 Uiso 0.50 1 calc PR . .
H12D H 0.0145 0.6819 0.4641 0.225 Uiso 0.50 1 calc PR . .
H12E H 0.0294 0.6245 0.4918 0.225 Uiso 0.50 1 calc PR . .
O105 O -0.0397(8) 0.5580(11) 0.3997(6) 0.123(7) Uani 0.25 1 d PU D 1
O05' O -0.1035(8) 0.6431(9) 0.4516(7) 0.116(5) Uani 0.25 1 d PU D 2
C115 C -0.0926(7) 0.6198(8) 0.4513(6) 0.128(4) Uani 0.50 1 d PU D .
H12G H -0.1156 0.5953 0.4294 0.191 Uiso 0.25 1 calc PR E 1
H12H H -0.1058 0.6587 0.4487 0.191 Uiso 0.25 1 calc PR E 1
H12I H -0.0874 0.6044 0.4794 0.191 Uiso 0.25 1 calc PR E 1
H12F H -0.1064 0.5842 0.4544 0.153 Uiso 0.25 1 calc PR E 2
C113 C -0.0563(6) 0.5875(7) 0.4152(5) 0.113(4) Uani 0.50 1 d PU D .
H12J H -0.0895 0.5899 0.3964 0.136 Uiso 0.25 1 calc PR F 1
H11Y H -0.0900 0.5738 0.4014 0.170 Uiso 0.25 1 calc PR F 2
H11Z H -0.0343 0.5547 0.4259 0.170 Uiso 0.25 1 calc PR F 2
H12B H -0.0471 0.6088 0.3947 0.170 Uiso 0.25 1 calc PR F 2

loop_
_atom_site_aniso_label
_atom_site_aniso_U_11
_atom_site_aniso_U_22
_atom_site_aniso_U_33
_atom_site_aniso_U_23
_atom_site_aniso_U_13
_atom_site_aniso_U_12
Ce1 0.02519(10) 0.03561(13) 0.02584(10) -0.00369(10) 0.01233(8) -0.00271(10)
Ce2 0.03349(10) 0.03658(13) 0.03319(11) -0.00791(10) 0.02154(8) -0.01264(10)
O1 0.0229(12) 0.0455(17) 0.0253(13) 0.0007(12) 0.0095(10) -0.0022(12)
O2 0.0332(14) 0.0465(18) 0.0383(15) -0.0038(13) 0.0168(11) -0.0088(13)
O3 0.0438(14) 0.0403(17) 0.0265(13) -0.0055(12) 0.0191(11) -0.0132(13)
O4 0.0429(14) 0.0415(17) 0.0359(14) -0.0106(13) 0.0186(11) -0.0186(14)
O5 0.0321(13) 0.0360(16) 0.0280(13) 0.0040(12) 0.0138(10) -0.0033(12)
O6 0.0373(14) 0.057(2) 0.0249(13) -0.0086(13) 0.0133(11) -0.0057(14)
O7 0.0355(13) 0.0462(18) 0.0324(13) 0.0019(12) 0.0219(10) 0.0042(13)
O8 0.0466(14) 0.0375(17) 0.0386(14) 0.0054(12) 0.0258(11) 0.0113(13)
O9 0.0287(12) 0.0336(15) 0.0403(14) -0.0102(12) 0.0219(10) -0.0070(12)
O10 0.0348(13) 0.0345(16) 0.0369(14) -0.0097(12) 0.0192(11) -0.0067(13)
O11 0.0320(13) 0.0417(17) 0.0418(14) -0.0137(12) 0.0237(10) -0.0122(13)
O12 0.0330(13) 0.0522(19) 0.0386(15) -0.0136(14) 0.0187(11) -0.0126(14)
N1 0.0340(17) 0.0323(19) 0.0284(16) -0.0023(15) 0.0109(13) -0.0049(15)
N2 0.0238(15) 0.0333(19) 0.0359(17) -0.0046(15) 0.0137(13) -0.0032(14)
N3 0.0418(18) 0.042(2) 0.0339(17) 0.0046(16) 0.0187(14) -0.0118(17)
N4 0.0369(16) 0.038(2) 0.0397(17) -0.0087(15) 0.0246(13) -0.0155(16)
N5 0.0313(16) 0.047(2) 0.0291(17) 0.0015(16) 0.0124(13) -0.0129(16)
N6 0.0272(15) 0.045(2) 0.0239(16) -0.0030(15) 0.0101(12) -0.0026(16)
N7 0.0542(18) 0.043(2) 0.0536(18) 0.0116(17) 0.0415(14) 0.0133(18)
N8 0.0523(19) 0.038(2) 0.0414(18) 0.0082(16) 0.0307(14) 0.0091(17)
N9 0.0304(15) 0.034(2) 0.0315(16) -0.0071(15) 0.0166(12) -0.0068(15)
N10 0.0310(16) 0.0309(19) 0.0283(16) -0.0037(14) 0.0110(13) 0.0014(15)
N11 0.0313(15) 0.047(2) 0.0456(18) -0.0186(16) 0.0249(13) -0.0114(16)
N12 0.0332(15) 0.035(2) 0.0377(16) -0.0064(15) 0.0234(12) -0.0070(15)
C1 0.0356(19) 0.028(2) 0.0276(19) -0.0015(17) 0.0153(15) -0.0043(18)
C2 0.0345(19) 0.036(2) 0.0275(18) -0.0049(17) 0.0175(15) -0.0048(18)
C3 0.0360(19) 0.032(2) 0.0290(19) -0.0047(17) 0.0157(15) -0.0045(18)
C4 0.0314(18) 0.032(2) 0.034(2) -0.0058(17) 0.0182(15) -0.0049(18)
C5 0.0279(18) 0.036(2) 0.0254(19) -0.0022(17) 0.0120(14) -0.0037(18)
C6 0.0280(18) 0.029(2) 0.0299(19) 0.0022(17) 0.0108(15) -0.0049(17)
C7 0.039(2) 0.035(2) 0.0213(17) 0.0037(16) 0.0152(15) -0.0070(18)
C8 0.041(2) 0.037(3) 0.031(2) 0.0063(19) 0.0052(18) -0.005(2)
C9 0.037(2) 0.033(2) 0.038(2) 0.002(2) 0.0030(19) -0.009(2)
C10 0.0303(18) 0.036(2) 0.0317(19) -0.0028(17) 0.0183(15) -0.0016(18)
C11 0.044(2) 0.029(2) 0.035(2) 0.0027(19) 0.0074(18) 0.002(2)
C12 0.050(2) 0.026(2) 0.037(2) -0.0010(19) 0.0105(19) -0.007(2)
C13 0.0272(17) 0.035(2) 0.0324(19) -0.0043(17) 0.0188(14) 0.0004(18)
C14 0.041(2) 0.041(3) 0.041(2) 0.001(2) 0.0161(18) 0.003(2)
C15 0.036(2) 0.050(3) 0.036(2) -0.010(2) 0.0145(17) -0.012(2)
C16 0.050(3) 0.051(3) 0.056(3) -0.003(2) 0.024(2) -0.014(2)
C17 0.068(3) 0.064(3) 0.063(3) -0.005(3) 0.025(2) -0.038(3)
C18 0.055(3) 0.090(4) 0.054(3) -0.018(3) 0.024(2) -0.044(3)
C19 0.039(2) 0.064(3) 0.039(2) -0.004(2) 0.0154(18) -0.024(2)
C20 0.0324(19) 0.057(3) 0.0284(19) -0.009(2) 0.0175(15) -0.013(2)
C21 0.0332(19) 0.034(2) 0.034(2) -0.0081(18) 0.0189(15) -0.0062(18)
C22 0.051(2) 0.040(3) 0.038(2) -0.003(2) 0.0168(19) -0.013(2)
C23 0.056(3) 0.057(3) 0.048(3) -0.019(2) 0.024(2) -0.028(2)
C24 0.065(3) 0.073(4) 0.054(3) -0.012(3) 0.014(2) -0.044(3)
C25 0.112(5) 0.077(4) 0.072(4) -0.013(3) 0.006(4) -0.057(4)
C26 0.104(4) 0.063(4) 0.072(4) -0.012(3) 0.026(3) -0.035(3)
C27 0.066(3) 0.053(3) 0.061(3) -0.002(3) 0.023(2) -0.032(3)
C28 0.049(2) 0.052(3) 0.052(3) -0.008(2) 0.0258(19) -0.017(2)
C29 0.0226(17) 0.037(2) 0.0255(18) 0.0023(17) 0.0108(14) 0.0013(17)
C30 0.041(2) 0.065(3) 0.037(2) -0.004(2) 0.0173(18) -0.016(2)
C31 0.041(2) 0.054(3) 0.037(2) -0.008(2) 0.0150(18) -0.016(2)
C32 0.060(3) 0.088(4) 0.039(3) -0.015(3) 0.012(2) -0.028(3)
C33 0.052(3) 0.111(5) 0.036(3) -0.016(3) 0.009(2) -0.031(3)
C34 0.048(3) 0.101(4) 0.028(2) -0.012(3) 0.007(2) -0.010(3)
C35 0.051(2) 0.074(4) 0.030(2) -0.004(2) 0.0212(18) -0.004(3)
C36 0.038(2) 0.050(3) 0.027(2) -0.0111(19) 0.0076(17) 0.011(2)
C37 0.0345(18) 0.030(2) 0.042(2) -0.0006(17) 0.0267(15) 0.0022(18)
C38 0.0236(17) 0.037(2) 0.043(2) -0.0047(18) 0.0193(15) -0.0051(18)
C39 0.0261(17) 0.033(2) 0.0324(19) -0.0035(17) 0.0160(14) -0.0058(17)
C40 0.0362(19) 0.035(2) 0.0306(19) -0.0015(17) 0.0195(15) 0.0005(18)
C41 0.0267(17) 0.026(2) 0.039(2) -0.0053(17) 0.0205(14) -0.0040(17)
C42 0.037(2) 0.032(2) 0.0314(19) -0.0104(18) 0.0167(16) -0.0065(19)
C43 0.0289(19) 0.036(2) 0.035(2) -0.0052(18) 0.0141(16) 0.0016(18)
C44 0.055(2) 0.035(3) 0.055(2) -0.0065(19) 0.0421(17) -0.009(2)
C45 0.062(2) 0.034(3) 0.053(2) -0.008(2) 0.0363(19) -0.002(2)
C46 0.045(2) 0.047(3) 0.035(2) 0.0001(19) 0.0257(16) 0.007(2)
C47 0.047(2) 0.044(3) 0.040(2) 0.0085(19) 0.0302(16) 0.001(2)
C48 0.0356(19) 0.032(2) 0.041(2) -0.0023(18) 0.0220(16) -0.0008(19)
C49 0.045(2) 0.029(2) 0.0321(19) 0.0015(17) 0.0227(16) 0.0052(19)
C50 0.066(3) 0.036(3) 0.062(3) 0.017(2) 0.043(2) 0.017(2)
C51 0.056(2) 0.039(3) 0.052(2) -0.002(2) 0.0311(19) 0.012(2)
C52 0.071(3) 0.043(3) 0.078(3) -0.001(2) 0.050(2) 0.008(2)
C53 0.071(3) 0.042(3) 0.090(3) -0.015(3) 0.046(3) 0.007(3)
C54 0.060(3) 0.065(3) 0.063(3) -0.012(2) 0.041(2) 0.008(3)
C55 0.047(2) 0.045(3) 0.057(2) -0.003(2) 0.0331(18) 0.009(2)
C56 0.043(2) 0.040(3) 0.039(2) 0.002(2) 0.0168(18) 0.015(2)
C57 0.0301(18) 0.024(2) 0.0336(19) -0.0033(17) 0.0162(15) -0.0045(17)
C58 0.0286(18) 0.038(2) 0.0330(19) -0.0035(18) 0.0177(15) -0.0086(18)
C59 0.039(2) 0.030(2) 0.031(2) -0.0029(18) 0.0155(16) 0.0068(19)
C60 0.0276(19) 0.045(3) 0.040(2) -0.004(2) 0.0168(16) 0.0027(19)
C61 0.056(2) 0.039(3) 0.037(2) -0.007(2) 0.0212(19) 0.010(2)
C62 0.044(2) 0.029(2) 0.045(2) -0.0020(19) 0.0181(18) 0.003(2)
C63 0.037(2) 0.038(3) 0.038(2) -0.007(2) 0.0134(17) -0.003(2)
C64 0.0295(19) 0.034(2) 0.0266(19) -0.0043(17) 0.0121(15) -0.0004(18)
C65 0.041(2) 0.032(2) 0.034(2) 0.0006(18) 0.0223(16) -0.0006(19)
C66 0.0304(19) 0.045(3) 0.034(2) -0.0160(19) 0.0150(16) -0.0135(19)
C67 0.0367(19) 0.042(3) 0.047(2) -0.0095(19) 0.0280(16) -0.006(2)
C68 0.040(2) 0.070(4) 0.070(3) -0.021(3) 0.035(2) -0.008(2)
C69 0.056(3) 0.074(4) 0.074(3) -0.034(3) 0.041(2) -0.008(3)
C70 0.034(2) 0.080(4) 0.082(3) -0.018(3) 0.036(2) 0.001(3)
C71 0.044(2) 0.070(4) 0.053(3) -0.012(3) 0.022(2) -0.009(3)
C72 0.0345(19) 0.045(3) 0.044(2) -0.0059(19) 0.0266(16) -0.004(2)
O101 0.066(2) 0.077(3) 0.086(2) 0.023(2) 0.0389(17) -0.010(2)
N101 0.067(3) 0.071(3) 0.072(3) 0.000(2) 0.033(2) -0.017(2)
C101 0.135(5) 0.109(6) 0.075(4) 0.011(4) 0.065(3) -0.009(5)
C102 0.052(3) 0.100(5) 0.087(4) 0.012(4) 0.029(3) 0.004(3)
C103 0.053(3) 0.066(4) 0.079(4) 0.001(3) 0.029(3) -0.007(3)
N102 0.078(3) 0.197(6) 0.076(4) -0.022(4) 0.008(3) -0.081(4)
O102 0.069(2) 0.093(3) 0.053(2) -0.003(2) 0.0108(18) -0.021(2)
C104 0.171(10) 0.255(15) 0.264(14) 0.039(12) -0.119(9) -0.073(10)
C105 0.169(8) 0.292(11) 0.084(5) -0.091(6) 0.049(5) -0.121(8)
C106 0.079(4) 0.088(5) 0.062(4) -0.004(3) 0.013(3) -0.005(4)
N103 0.068(2) 0.122(4) 0.095(3) 0.033(3) 0.059(2) 0.016(3)
O103 0.0489(17) 0.071(2) 0.0639(19) -0.0017(17) 0.0335(14) -0.0094(17)
C107 0.087(4) 0.195(9) 0.138(5) 0.022(5) 0.079(3) -0.022(5)
C108 0.160(7) 0.206(10) 0.122(5) -0.059(6) 0.086(5) -0.006(7)
C109 0.059(3) 0.073(4) 0.066(3) 0.009(3) 0.033(2) -0.009(3)
N104 0.042(3) 0.023(3) 0.045(3) 0.011(3) 0.016(3) 0.010(3)
O104 0.117(9) 0.050(7) 0.067(7) 0.014(6) 0.035(7) 0.009(7)
O04' 0.034(5) 0.048(7) 0.063(6) 0.003(6) 0.022(5) -0.008(5)
C110 0.058(5) 0.033(5) 0.033(4) 0.010(4) 0.005(4) -0.001(4)
C111 0.098(6) 0.065(5) 0.058(5) 0.013(5) 0.021(5) 0.034(5)
C112 0.045(4) 0.051(5) 0.027(4) 0.007(4) -0.006(4) 0.016(4)
N106 0.097(4) 0.054(4) 0.091(4) 0.004(4) 0.064(3) 0.038(4)
O106 0.149(10) 0.090(9) 0.129(10) -0.001(9) 0.051(9) 0.049(9)
O06' 0.129(10) 0.102(9) 0.146(10) -0.042(8) 0.037(9) 0.061(8)
C117 0.096(7) 0.039(6) 0.104(7) 0.008(5) 0.058(5) 0.018(5)
C118 0.088(6) 0.089(6) 0.105(6) 0.014(6) 0.049(5) 0.021(6)
C116 0.132(7) 0.099(7) 0.121(7) -0.011(6) 0.025(6) 0.016(7)
O1W 0.091(3) 0.143(4) 0.228(5) 0.100(4) 0.075(3) 0.007(3)
C300 0.113(10) 0.124(11) 0.095(10) 0.029(9) -0.032(9) 0.004(9)
O300 0.176(14) 0.098(12) 0.111(13) -0.010(11) -0.027(12) -0.055(12)
O30' 0.118(13) 0.107(12) 0.107(12) 0.000(11) -0.014(11) 0.022(11)
N105 0.110(6) 0.120(6) 0.123(6) 0.027(5) -0.001(6) 0.014(6)
C114 0.156(11) 0.118(10) 0.143(10) 0.057(9) 0.021(9) -0.019(10)
O105 0.085(11) 0.178(14) 0.094(11) 0.042(11) 0.020(9) -0.011(11)
O05' 0.093(7) 0.105(7) 0.129(7) 0.040(7) 0.019(6) 0.022(7)
C115 0.106(7) 0.127(7) 0.126(7) 0.029(6) 0.017(6) 0.008(6)
C113 0.092(6) 0.100(6) 0.121(6) 0.013(6) 0.012(6) 0.026(6)

loop_
_atom_type_symbol
_atom_type_description
_atom_type_scat_dispersion_real
_atom_type_scat_dispersion_imag
_atom_type_scat_source
C C 0.0033 0.0016 'International Tables Vol C Tables 4.2.6.8 and 6.1.1.4'
H H 0.0000 0.0000 'International Tables Vol C Tables 4.2.6.8 and 6.1.1.4'
N N 0.0061 0.0033 'International Tables Vol C Tables 4.2.6.8 and 6.1.1.4'
O O 0.0106 0.0060 'International Tables Vol C Tables 4.2.6.8 and 6.1.1.4'
Ce Ce -0.2486 2.6331 'International Tables Vol C Tables 4.2.6.8 and 6.1.1.4'

loop_
_geom_angle_atom_site_label_1
_geom_angle_atom_site_label_2
_geom_angle_atom_site_label_3
_geom_angle
_geom_angle_site_symmetry_1
_geom_angle_site_symmetry_3
O6 Ce1 O2 89.91(11) 2_456 .
O6 Ce1 O10 85.90(11) 2_456 .
O2 Ce1 O10 82.81(11) . .
O6 Ce1 O5 131.27(10) 2_456 2_456
O2 Ce1 O5 87.21(10) . 2_456
O10 Ce1 O5 141.54(10) . 2_456
O6 Ce1 O1 139.87(10) 2_456 .
O2 Ce1 O1 127.93(10) . .
O10 Ce1 O1 86.34(9) . .
O5 Ce1 O1 70.99(9) 2_456 .
O6 Ce1 O9 85.63(10) 2_456 .
O2 Ce1 O9 148.33(10) . .
O10 Ce1 O9 127.95(10) . .
O5 Ce1 O9 72.73(9) 2_456 .
O1 Ce1 O9 68.81(9) . .
O6 Ce1 N6 69.91(11) 2_456 2_456
O2 Ce1 N6 79.43(11) . 2_456
O10 Ce1 N6 149.78(9) . 2_456
O5 Ce1 N6 61.75(9) 2_456 2_456
O1 Ce1 N6 123.83(9) . 2_456
O9 Ce1 N6 69.58(10) . 2_456
O6 Ce1 N2 152.65(10) 2_456 .
O2 Ce1 N2 68.17(10) . .
O10 Ce1 N2 75.63(10) . .
O5 Ce1 N2 66.19(10) 2_456 .
O1 Ce1 N2 59.80(9) . .
O9 Ce1 N2 121.64(9) . .
N6 Ce1 N2 118.92(11) 2_456 .
O6 Ce1 N10 76.61(10) 2_456 .
O2 Ce1 N10 147.84(10) . .
O10 Ce1 N10 67.40(10) . .
O5 Ce1 N10 123.63(9) 2_456 .
O1 Ce1 N10 64.08(9) . .
O9 Ce1 N10 60.66(10) . .
N6 Ce1 N10 121.08(11) 2_456 .
N2 Ce1 N10 113.18(10) . .
O8 Ce2 O4 80.18(10) 2_456 .
O8 Ce2 O12 89.62(11) 2_456 .
O4 Ce2 O12 86.86(11) . .
O8 Ce2 O11 87.26(10) 2_456 .
O4 Ce2 O11 139.91(11) . .
O12 Ce2 O11 131.27(10) . .
O8 Ce2 O7 127.60(10) 2_456 2_456
O4 Ce2 O7 87.48(10) . 2_456
O12 Ce2 O7 140.60(9) . 2_456
O11 Ce2 O7 70.50(9) . 2_456
O8 Ce2 O3 150.13(9) 2_456 .
O4 Ce2 O3 128.26(9) . .
O12 Ce2 O3 83.87(11) . .
O11 Ce2 O3 75.63(9) . .
O7 Ce2 O3 69.56(10) 2_456 .
O8 Ce2 N12 77.56(10) 2_456 .
O4 Ce2 N12 147.62(11) . .
O12 Ce2 N12 69.87(10) . .
O11 Ce2 N12 61.98(10) . .
O7 Ce2 N12 124.80(10) 2_456 .
O3 Ce2 N12 72.82(10) . .
O8 Ce2 N8 68.20(11) 2_456 2_456
O4 Ce2 N8 72.29(11) . 2_456
O12 Ce2 N8 151.47(12) . 2_456
O11 Ce2 N8 67.70(10) . 2_456
O7 Ce2 N8 59.54(10) 2_456 2_456
O3 Ce2 N8 124.28(11) . 2_456
N12 Ce2 N8 119.33(10) . 2_456
O8 Ce2 N4 146.23(10) 2_456 .
O4 Ce2 N4 67.40(10) . .
O12 Ce2 N4 79.78(10) . .
O11 Ce2 N4 123.65(10) . .
O7 Ce2 N4 62.13(10) 2_456 .
O3 Ce2 N4 60.87(9) . .
N12 Ce2 N4 126.60(10) . .
N8 Ce2 N4 108.44(11) 2_456 .
C13 O1 Ce1 124.4(2) . .
C20 O2 Ce1 146.4(3) . .
C21 O3 Ce2 123.8(3) . .
C28 O4 Ce2 150.2(3) . .
C29 O5 Ce1 124.7(2) . 2_456
C36 O6 Ce1 147.7(3) . 2_456
C49 O7 Ce2 124.4(3) . 2_456
C56 O8 Ce2 137.9(3) . 2_456
C57 O9 Ce1 124.0(3) . .
C64 O10 Ce1 149.5(3) . .
C65 O11 Ce2 124.6(3) . .
C72 O12 Ce2 145.5(2) . .
C13 N1 N2 116.3(3) . .
C14 N2 N1 116.1(3) . .
C14 N2 Ce1 130.1(2) . .
N1 N2 Ce1 113.3(2) . .
C21 N3 N4 116.9(3) . .
C22 N4 N3 113.6(3) . .
C22 N4 Ce2 130.6(3) . .
N3 N4 Ce2 113.8(2) . .
C29 N5 N6 112.2(3) . .
C30 N6 N5 113.6(4) . .
C30 N6 Ce1 129.3(3) . 2_456
N5 N6 Ce1 116.9(2) . 2_456
C49 N7 N8 115.0(4) . .
C50 N8 N7 117.6(4) . .
C50 N8 Ce2 129.3(3) . 2_456
N7 N8 Ce2 113.1(3) . 2_456
C57 N9 N10 117.6(3) . .
C58 N10 N9 113.7(3) . .
C58 N10 Ce1 131.7(3) . .
N9 N10 Ce1 113.7(2) . .
C65 N11 N12 109.8(3) . .
C66 N12 N11 113.2(3) . .
C66 N12 Ce2 129.5(3) . .
N11 N12 Ce2 117.3(2) . .
C6 C1 C2 118.3(3) . .
C6 C1 C7 123.3(4) . .
C2 C1 C7 118.1(3) . .
C3 C2 C1 121.0(4) . .
C2 C3 C4 119.9(4) . .
C2 C3 C21 115.8(3) . .
C4 C3 C21 124.0(3) . .
C5 C4 C3 119.2(3) . .
C6 C5 C4 120.2(4) . .
C6 C5 C29 118.8(4) . .
C4 C5 C29 120.9(3) . .
C5 C6 C1 121.3(4) . .
C8 C7 C12 117.5(3) . .
C8 C7 C1 122.7(3) . .
C12 C7 C1 119.8(4) . .
C7 C8 C9 121.7(4) . .
C10 C9 C8 119.9(4) . .
C9 C10 C11 118.8(3) . .
C9 C10 C13 126.4(4) . .
C11 C10 C13 114.8(3) . .
C12 C11 C10 121.2(4) . .
C11 C12 C7 120.6(4) . .
O1 C13 N1 119.7(3) . .
O1 C13 C10 119.0(4) . .
N1 C13 C10 121.3(4) . .
N2 C14 C15 125.6(4) . .
C16 C15 C20 119.8(4) . .
C16 C15 C14 117.9(4) . .
C20 C15 C14 122.2(4) . .
C17 C16 C15 121.8(5) . .
C16 C17 C18 119.3(5) . .
C19 C18 C17 121.1(4) . .
C18 C19 C20 120.4(4) . .
O2 C20 C19 119.4(4) . .
O2 C20 C15 123.0(3) . .
C19 C20 C15 117.6(4) . .
O3 C21 N3 121.5(4) . .
O3 C21 C3 120.5(3) . .
N3 C21 C3 117.8(3) . .
N4 C22 C23 124.6(4) . .
C24 C23 C28 119.3(5) . .
C24 C23 C22 116.8(4) . .
C28 C23 C22 123.8(4) . .
C25 C24 C23 121.4(5) . .
C24 C25 C26 120.3(5) . .
C27 C26 C25 119.3(6) . .
C26 C27 C28 121.3(5) . .
O4 C28 C23 121.2(4) . .
O4 C28 C27 120.4(4) . .
C23 C28 C27 118.4(4) . .
N5 C29 O5 124.3(4) . .
N5 C29 C5 118.6(4) . .
O5 C29 C5 117.1(3) . .
N6 C30 C31 128.4(5) . .
C32 C31 C36 117.7(4) . .
C32 C31 C30 120.3(5) . .
C36 C31 C30 122.0(4) . .
C33 C32 C31 123.6(6) . .
C32 C33 C34 118.3(5) . .
C33 C34 C35 121.0(5) . .
C34 C35 C36 120.5(5) . .
O6 C36 C35 119.4(4) . .
O6 C36 C31 121.8(4) . .
C35 C36 C31 118.8(4) . .
C42 C37 C38 118.6(4) . .
C42 C37 C43 122.2(3) . .
C38 C37 C43 119.2(4) . .
C37 C38 C39 121.2(4) . .
C40 C39 C38 119.4(3) . .
C40 C39 C57 124.3(4) . .
C38 C39 C57 116.1(4) . .
C39 C40 C41 119.8(4) . .
C42 C41 C40 119.6(4) . .
C42 C41 C65 118.0(3) . .
C40 C41 C65 122.3(4) . .
C37 C42 C41 121.4(4) . .
C48 C43 C44 119.2(4) . .
C48 C43 C37 118.3(4) . .
C44 C43 C37 122.5(4) . .
C43 C44 C45 120.3(4) . .
C46 C45 C44 120.1(4) . .
C47 C46 C45 119.4(4) . .
C47 C46 C49 114.2(4) . .
C45 C46 C49 126.4(4) . .
C46 C47 C48 121.4(4) . .
C47 C48 C43 119.4(4) . .
O7 C49 N7 119.9(4) . .
O7 C49 C46 119.5(4) . .
N7 C49 C46 120.6(4) . .
N8 C50 C51 122.4(5) . .
C52 C51 C56 118.9(5) . .
C52 C51 C50 116.9(5) . .
C56 C51 C50 124.2(4) . .
C53 C52 C51 121.3(5) . .
C54 C53 C52 118.6(5) . .
C55 C54 C53 121.3(5) . .
C54 C55 C56 121.8(5) . .
O8 C56 C55 120.2(4) . .
O8 C56 C51 121.9(4) . .
C55 C56 C51 117.9(4) . .
O9 C57 N9 121.1(3) . .
O9 C57 C39 120.1(4) . .
N9 C57 C39 118.6(4) . .
N10 C58 C59 124.5(4) . .
C60 C59 C64 118.7(4) . .
C60 C59 C58 117.5(4) . .
C64 C59 C58 123.8(4) . .
C61 C60 C59 122.6(4) . .
C62 C61 C60 117.9(5) . .
C63 C62 C61 121.1(4) . .
C62 C63 C64 121.4(4) . .
O10 C64 C63 120.2(4) . .
O10 C64 C59 121.4(4) . .
C63 C64 C59 118.3(4) . .
N11 C65 O11 126.2(4) . .
N11 C65 C41 118.7(3) . .
O11 C65 C41 115.1(4) . .
N12 C66 C67 127.3(4) . .
C72 C67 C68 117.5(4) . .
C72 C67 C66 123.1(4) . .
C68 C67 C66 119.3(4) . .
C69 C68 C67 124.1(4) . .
C68 C69 C70 118.5(5) . .
C71 C70 C69 119.6(5) . .
C70 C71 C72 121.4(4) . .
O12 C72 C71 119.2(4) . .
O12 C72 C67 121.9(4) . .
C71 C72 C67 118.8(4) . .
C103 N101 C101 120.7(5) . .
C103 N101 C102 122.2(5) . .
C101 N101 C102 117.1(5) . .
O101 C103 N101 125.5(5) . .
C106 N102 C104 114.4(7) . .
C106 N102 C105 128.3(7) . .
C104 N102 C105 114.5(8) . .
O102 C106 N102 132.4(8) . .
C109 N103 C107 126.6(6) . .
C109 N103 C108 117.0(6) . .
C107 N103 C108 115.3(6) . .
O103 C109 N103 127.7(5) . .
C111 N104 C110 119.6(9) . .
C111 N104 C112 114.6(8) . .
C110 N104 C112 125.5(9) . .
N104 C111 O04' 128.0(12) . .
O104 C112 N104 116.3(16) . .
C116 N106 C118 118.8(10) . .
C116 N106 C117 119.8(10) . .
C118 N106 C117 120.5(9) . .
O106 C118 N106 121.4(17) . .
O06' C116 N106 124.1(18) . .
O300 C300 O30' 132(2) . .
C115 N105 C113 108.5(16) . .
C115 N105 O05' 19.5(13) . .
C113 N105 O05' 119.2(14) . .
C115 N105 C114 128.6(16) . .
C113 N105 C114 122.4(16) . .
O05' N105 C114 117.6(14) . .
C115 O05' N105 41(3) . .
O05' C115 N105 120(4) . .
O05' C115 C113 135(4) . .
N105 C115 C113 36.7(10) . .
O105 C113 N105 150.7(19) . .
O105 C113 C115 162(2) . .
N105 C113 C115 34.9(10) . .

loop_
_geom_bond_atom_site_label_1
_geom_bond_atom_site_label_2
_geom_bond_distance
_geom_bond_site_symmetry_2
Ce1 O6 2.189(3) 2_456
Ce1 O2 2.189(3) .
Ce1 O10 2.214(3) .
Ce1 O5 2.342(3) 2_456
Ce1 O1 2.448(2) .
Ce1 O9 2.495(3) .
Ce1 N6 2.617(4) 2_456
Ce1 N2 2.683(3) .
Ce1 N10 2.695(4) .
Ce2 O8 2.185(3) 2_456
Ce2 O4 2.206(3) .
Ce2 O12 2.217(3) .
Ce2 O11 2.318(3) .
Ce2 O7 2.450(3) 2_456
Ce2 O3 2.476(3) .
Ce2 N12 2.613(3) .
Ce2 N8 2.668(4) 2_456
Ce2 N4 2.688(3) .
O1 C13 1.246(5) .
O2 C20 1.322(5) .
O3 C21 1.237(4) .
O4 C28 1.286(5) .
O5 C29 1.297(5) .
O5 Ce1 2.342(3) 2_456
O6 C36 1.329(5) .
O6 Ce1 2.189(3) 2_456
O7 C49 1.223(5) .
O7 Ce2 2.450(3) 2_456
O8 C56 1.306(5) .
O8 Ce2 2.185(3) 2_456
O9 C57 1.248(5) .
O10 C64 1.318(5) .
O11 C65 1.298(5) .
O12 C72 1.326(5) .
N1 C13 1.321(5) .
N1 N2 1.393(4) .
N2 C14 1.290(6) .
N3 C21 1.331(5) .
N3 N4 1.387(5) .
N4 C22 1.293(5) .
N5 C29 1.294(5) .
N5 N6 1.380(5) .
N6 C30 1.269(5) .
N6 Ce1 2.617(4) 2_456
N7 C49 1.332(5) .
N7 N8 1.407(5) .
N8 C50 1.281(6) .
N8 Ce2 2.668(4) 2_456
N9 C57 1.326(5) .
N9 N10 1.394(4) .
N10 C58 1.289(6) .
N11 C65 1.294(6) .
N11 N12 1.406(4) .
N12 C66 1.286(6) .
C1 C6 1.382(5) .
C1 C2 1.392(6) .
C1 C7 1.503(5) .
C2 C3 1.383(5) .
C3 C4 1.390(6) .
C3 C21 1.521(6) .
C4 C5 1.388(6) .
C5 C6 1.376(5) .
C5 C29 1.507(5) .
C7 C8 1.379(6) .
C7 C12 1.399(5) .
C8 C9 1.385(5) .
C9 C10 1.366(5) .
C10 C11 1.394(6) .
C10 C13 1.491(5) .
C11 C12 1.354(5) .
C14 C15 1.440(5) .
C15 C16 1.396(7) .
C15 C20 1.416(6) .
C16 C17 1.350(6) .
C17 C18 1.385(7) .
C18 C19 1.384(7) .
C19 C20 1.409(5) .
C22 C23 1.446(7) .
C23 C24 1.411(6) .
C23 C28 1.418(7) .
C24 C25 1.364(8) .
C25 C26 1.421(8) .
C26 C27 1.380(7) .
C27 C28 1.422(7) .
C30 C31 1.450(6) .
C31 C32 1.396(6) .
C31 C36 1.409(7) .
C32 C33 1.361(7) .
C33 C34 1.371(8) .
C34 C35 1.389(7) .
C35 C36 1.402(6) .
C37 C42 1.388(6) .
C37 C38 1.389(5) .
C37 C43 1.493(6) .
C38 C39 1.404(6) .
C39 C40 1.396(6) .
C39 C57 1.489(5) .
C40 C41 1.396(5) .
C41 C42 1.396(6) .
C41 C65 1.506(6) .
C43 C48 1.387(6) .
C43 C44 1.390(6) .
C44 C45 1.391(7) .
C45 C46 1.375(7) .
C46 C47 1.374(6) .
C46 C49 1.482(6) .
C47 C48 1.384(6) .
C50 C51 1.441(7) .
C51 C52 1.413(7) .
C51 C56 1.415(7) .
C52 C53 1.388(8) .
C53 C54 1.375(8) .
C54 C55 1.365(7) .
C55 C56 1.398(7) .
C58 C59 1.446(6) .
C59 C60 1.399(6) .
C59 C64 1.417(6) .
C60 C61 1.388(6) .
C61 C62 1.388(7) .
C62 C63 1.381(7) .
C63 C64 1.401(6) .
C66 C67 1.438(6) .
C67 C72 1.407(5) .
C67 C68 1.407(7) .
C68 C69 1.340(7) .
C69 C70 1.412(7) .
C70 C71 1.382(8) .
C71 C72 1.404(6) .
O101 C103 1.192(7) .
N101 C103 1.329(8) .
N101 C101 1.484(8) .
N101 C102 1.490(7) .
N102 C106 1.259(7) .
N102 C104 1.387(15) .
N102 C105 1.425(10) .
O102 C106 1.175(7) .
N103 C109 1.286(8) .
N103 C107 1.410(8) .
N103 C108 1.516(10) .
O103 C109 1.208(6) .
N104 C111 1.277(15) .
N104 C110 1.346(10) .
N104 C112 1.361(12) .
O104 C112 0.915(17) .
O04' C111 1.358(15) .
N106 C116 1.280(16) .
N106 C118 1.294(14) .
N106 C117 1.304(12) .
O106 C118 1.02(2) .
O06' C116 1.09(2) .
C300 O300 1.17(3) .
C300 O30' 1.39(3) .
N105 C115 1.22(3) .
N105 C113 1.27(2) .
N105 O05' 1.62(3) .
N105 C114 1.78(2) .
O105 C113 1.07(3) .
O05' C115 0.62(3) .
C115 C113 2.02(3) .

loop_
_platon_squeeze_void_nr
_platon_squeeze_void_average_x
_platon_squeeze_void_average_y
_platon_squeeze_void_average_z
_platon_squeeze_void_volume
_platon_squeeze_void_count_electrons
_platon_squeeze_void_content
1 0.000 0.500 0.003 1336 187 ' '
2 0.000 0.817 0.250 7 1 ' '
3 0.000 0.183 0.750 7 1 ' '
4 0.500 1.000 0.087 1336 187 ' '
5 0.500 0.317 0.250 7 1 ' '
6 0.500 0.683 0.750 7 1 ' '
